data_4511614
loop_
_publ_author_name
'Filonenko, Georgy A.'
'Cosimi, Elena'
'Lefort, Laurent'
'Conley, Matthew P.'
'Cop\'eret, Christophe'
'Lutz, Martin'
'Hensen, Emiel J. M.'
'Pidko, Evgeny A.'

_publ_section_title
;
 Lutidine-Derived Ru-CNC Hydrogenation Pincer Catalysts with Versatile
 Coordination Properties
;
_journal_issue 8
_journal_name_full 'ACS Catalysis'
_journal_page_first 2667
_journal_paper_doi 10.1021/cs500720y
_journal_volume 4
_journal_year 2014
_chemical_formula_moiety 'C56 H61 N5 O P Ru, 0.65(Br), 0.35(Cl), 2(C2 H3 N)'
_chemical_formula_sum 'C60 H67 Br0.65 Cl0.35 N7 O P Ru'
_chemical_formula_weight 1098.59
_chemical_name_systematic
;
 ?
;
_space_group_crystal_system triclinic
_space_group_IT_number 2
_space_group_name_Hall '-P 1'
_space_group_name_H-M_alt 'P -1'
_symmetry_space_group_name_Hall '-P 1'
_symmetry_space_group_name_H-M 'P -1'
_atom_sites_solution_hydrogens mixed
_atom_sites_solution_primary heavy
_atom_sites_solution_secondary difmap
_audit_creation_method SHELXL-2013
_cell_angle_alpha 70.365(1)
_cell_angle_beta 88.255(1)
_cell_angle_gamma 84.453(1)
_cell_formula_units_Z 2
_cell_length_a 10.6089(3)
_cell_length_b 15.4581(2)
_cell_length_c 18.9255(4)
_cell_measurement_reflns_used 44594
_cell_measurement_temperature 150(2)
_cell_measurement_theta_max 27.50
_cell_measurement_theta_min 1.93
_cell_volume 2909.49(11)
_computing_cell_refinement Peakref
_computing_data_collection Apex2
_computing_data_reduction 'Eval15, SADABS-2012/1, Squeeze'
_computing_structure_refinement 'SHELXL-2013 (Sheldrick, 2013)'
_computing_structure_solution DIRDIF
_diffrn_ambient_temperature 150(2)
_diffrn_measured_fraction_theta_full 0.999
_diffrn_measured_fraction_theta_max 0.997
_diffrn_measurement_device_type 'Bruker Kappa ApexII'
_diffrn_measurement_method '\f and \w scans'
_diffrn_radiation_type MoK\a
_diffrn_radiation_wavelength 0.71073
_diffrn_reflns_av_R_equivalents 0.0233
_diffrn_reflns_av_unetI/netI 0.0230
_diffrn_reflns_Laue_measured_fraction_full 0.999
_diffrn_reflns_Laue_measured_fraction_max 0.997
_diffrn_reflns_limit_h_max 13
_diffrn_reflns_limit_h_min -13
_diffrn_reflns_limit_k_max 20
_diffrn_reflns_limit_k_min -20
_diffrn_reflns_limit_l_max 24
_diffrn_reflns_limit_l_min -24
_diffrn_reflns_number 54664
_diffrn_reflns_point_group_measured_fraction_full 0.999
_diffrn_reflns_point_group_measured_fraction_max 0.997
_diffrn_reflns_theta_full 25.242
_diffrn_reflns_theta_max 27.500
_diffrn_reflns_theta_min 1.929
_diffrn_source 'sealed tube'
_exptl_absorpt_coefficient_mu 0.803
_exptl_absorpt_correction_T_max 0.7456
_exptl_absorpt_correction_T_min 0.6677
_exptl_absorpt_correction_type multi-scan
_exptl_absorpt_process_details SADABS-2012/1
_exptl_crystal_colour colourless
_exptl_crystal_density_diffrn 1.254
_exptl_crystal_description plate
_exptl_crystal_F_000 1143
_exptl_crystal_size_max 0.38
_exptl_crystal_size_mid 0.21
_exptl_crystal_size_min 0.12
_refine_diff_density_max 0.566
_refine_diff_density_min -0.614
_refine_diff_density_rms 0.056
_refine_ls_extinction_method none
_refine_ls_goodness_of_fit_ref 1.045
_refine_ls_hydrogen_treatment mixed
_refine_ls_matrix_type full
_refine_ls_number_parameters 671
_refine_ls_number_reflns 13336
_refine_ls_number_restraints 130
_refine_ls_restrained_S_all 1.200
_refine_ls_R_factor_all 0.0356
_refine_ls_R_factor_gt 0.0286
_refine_ls_shift/su_max 0.009
_refine_ls_shift/su_mean 0.000
_refine_ls_structure_factor_coef Fsqd
_refine_ls_weighting_details 'w=1/[\s^2^(Fo^2^)+(0.0260P)^2^+2.4304P] where P=(Fo^2^+2Fc^2^)/3'
_refine_ls_weighting_scheme calc
_refine_ls_wR_factor_gt 0.0672
_refine_ls_wR_factor_ref 0.0697
_reflns_Friedel_coverage 0.000
_reflns_number_gt 11685
_reflns_number_total 13336
_reflns_threshold_expression 'I > 2\s(I)'
_cod_data_source_file cs500720y_si_002.cif
_cod_data_source_block l0595a
_cod_depositor_comments 'Adding full bibliography for 4511609--4511614.cif.'
_cod_original_cell_volume 2909.47(11)
_cod_database_code 4511614
_shelx_space_group_comment
;
The symmetry employed for this shelxl refinement is uniquely defined
by the following loop, which should always be used as a source of
symmetry information in preference to the above space-group names.
They are only intended as comments.
;
_shelxl_version_number 2013-4

loop_
_space_group_symop_operation_xyz
'x, y, z'
'-x, -y, -z'

loop_
_atom_site_label
_atom_site_type_symbol
_atom_site_fract_x
_atom_site_fract_y
_atom_site_fract_z
_atom_site_U_iso_or_equiv
_atom_site_adp_type
_atom_site_occupancy
_atom_site_site_symmetry_order
_atom_site_calc_flag
_atom_site_refinement_flags_posn
_atom_site_refinement_flags_adp
_atom_site_refinement_flags_occupancy
_atom_site_disorder_assembly
_atom_site_disorder_group
Ru1 Ru 0.62314(2) 0.68611(2) 0.27417(2) 0.01485(4) Uani 1 1 d . . . . .
H1 H 0.743(2) 0.6359(15) 0.3258(12) 0.032(6) Uiso 1 1 d . . . . .
P1 P 0.43872(4) 0.77400(3) 0.20228(3) 0.01822(9) Uani 1 1 d . . . . .
O1 O 0.82723(14) 0.76617(10) 0.16698(9) 0.0343(3) Uani 1 1 d . . . . .
N1 N 0.50491(13) 0.61813(9) 0.37097(8) 0.0170(3) Uani 1 1 d . . . . .
N2 N 0.52114(13) 0.51115(10) 0.27151(8) 0.0184(3) Uani 1 1 d . . . . .
N3 N 0.70899(13) 0.51064(10) 0.22754(8) 0.0188(3) Uani 1 1 d . . . . .
N4 N 0.64031(14) 0.76619(10) 0.39859(8) 0.0204(3) Uani 1 1 d . . . . .
N5 N 0.64882(14) 0.91249(10) 0.36141(9) 0.0208(3) Uani 1 1 d . . . . .
C1 C 0.40853(16) 0.56952(11) 0.36512(10) 0.0183(3) Uani 1 1 d . . . . .
C2 C 0.31854(17) 0.54270(12) 0.42118(11) 0.0238(4) Uani 1 1 d . . . . .
H2 H 0.2516 0.5090 0.4154 0.029 Uiso 1 1 calc R U . . .
C3 C 0.32707(19) 0.56531(13) 0.48549(11) 0.0285(4) Uani 1 1 d . . . . .
H3 H 0.2633 0.5511 0.5229 0.034 Uiso 1 1 calc R U . . .
C4 C 0.42999(19) 0.60891(12) 0.49418(10) 0.0254(4) Uani 1 1 d . . . . .
H4 H 0.4402 0.6227 0.5388 0.031 Uiso 1 1 calc R U . . .
C5 C 0.51830(17) 0.63239(11) 0.43704(10) 0.0200(3) Uani 1 1 d . . . . .
C6 C 0.39942(16) 0.54294(12) 0.29617(10) 0.0191(3) Uani 1 1 d . . . . .
H6A H 0.3418 0.4934 0.3065 0.023 Uiso 1 1 calc R U . . .
H6B H 0.3617 0.5969 0.2550 0.023 Uiso 1 1 calc R U . . .
C7 C 0.54481(17) 0.42862(12) 0.25715(11) 0.0245(4) Uani 1 1 d . . . . .
H7 H 0.4888 0.3819 0.2652 0.029 Uiso 1 1 calc R U . . .
C8 C 0.66277(18) 0.42831(13) 0.22961(12) 0.0262(4) Uani 1 1 d . . . . .
H8 H 0.7066 0.3810 0.2144 0.031 Uiso 1 1 calc R U . . .
C9 C 0.62087(16) 0.56366(11) 0.25274(9) 0.0171(3) Uani 1 1 d . . . . .
C10 C 0.83843(16) 0.53014(12) 0.20692(10) 0.0201(3) Uani 1 1 d . . . . .
C11 C 0.86800(18) 0.57127(12) 0.13117(11) 0.0241(4) Uani 1 1 d D . . . .
C12 C 0.99461(19) 0.58746(14) 0.11377(12) 0.0293(4) Uani 1 1 d . . . . .
H12 H 1.0181 0.6160 0.0630 0.035 Uiso 1 1 calc R U . . .
C13 C 1.08582(19) 0.56268(16) 0.16904(13) 0.0346(5) Uani 1 1 d . . . . .
H13 H 1.1711 0.5748 0.1561 0.041 Uiso 1 1 calc R U . . .
C14 C 1.05409(18) 0.52022(15) 0.24337(12) 0.0317(4) Uani 1 1 d . . . . .
H14 H 1.1183 0.5025 0.2807 0.038 Uiso 1 1 calc R U . . .
C15 C 0.92922(17) 0.50299(12) 0.26424(10) 0.0228(4) Uani 1 1 d D . . . .
C16 C 0.7702(2) 0.59505(15) 0.06904(11) 0.0337(5) Uani 1 1 d D . . . .
H16 H 0.6850 0.5863 0.0930 0.040 Uiso 1 1 calc R U . . .
C17 C 0.7922(3) 0.52945(19) 0.02365(16) 0.0626(8) Uani 1 1 d D . . . .
H17A H 0.8748 0.5372 -0.0011 0.094 Uiso 1 1 calc R U . . .
H17B H 0.7254 0.5435 -0.0143 0.094 Uiso 1 1 calc R U . . .
H17C H 0.7903 0.4656 0.0573 0.094 Uiso 1 1 calc R U . . .
C18 C 0.7677(3) 0.69393(16) 0.01632(14) 0.0553(7) Uani 1 1 d D . . . .
H18A H 0.7481 0.7361 0.0448 0.083 Uiso 1 1 calc R U . . .
H18B H 0.7027 0.7050 -0.0222 0.083 Uiso 1 1 calc R U . . .
H18C H 0.8506 0.7046 -0.0077 0.083 Uiso 1 1 calc R U . . .
C19 C 0.89583(17) 0.45216(13) 0.34542(10) 0.0255(4) Uani 1 1 d D . . . .
H19 H 0.8047 0.4702 0.3530 0.031 Uiso 1 1 calc R U . . .
C20 C 0.9120(2) 0.34744(14) 0.36228(13) 0.0371(5) Uani 1 1 d D . . . .
H20A H 0.8632 0.3317 0.3259 0.056 Uiso 1 1 calc R U . . .
H20B H 0.8814 0.3163 0.4130 0.056 Uiso 1 1 calc R U . . .
H20C H 1.0018 0.3274 0.3587 0.056 Uiso 1 1 calc R U . . .
C21 C 0.9742(2) 0.47664(16) 0.40142(12) 0.0350(5) Uani 1 1 d D . . . .
H21A H 1.0632 0.4543 0.3984 0.052 Uiso 1 1 calc R U . . .
H21B H 0.9426 0.4475 0.4523 0.052 Uiso 1 1 calc R U . . .
H21C H 0.9669 0.5437 0.3894 0.052 Uiso 1 1 calc R U . . .
C22 C 0.63703(18) 0.67149(12) 0.44844(10) 0.0233(4) Uani 1 1 d . . . . .
H22A H 0.6415 0.6695 0.5012 0.028 Uiso 1 1 calc R U . . .
H22B H 0.7116 0.6334 0.4388 0.028 Uiso 1 1 calc R U . . .
C23 C 0.63587(16) 0.79191(12) 0.32025(10) 0.0181(3) Uani 1 1 d . . . . .
C24 C 0.64239(16) 0.88581(12) 0.29798(10) 0.0194(3) Uani 1 1 d . . . . .
H24 H 0.6425 0.9262 0.2475 0.023 Uiso 1 1 calc R U . . .
C25 C 0.64705(17) 0.83809(12) 0.42204(11) 0.0227(4) Uani 1 1 d . . . . .
H25 H 0.6500 0.8362 0.4727 0.027 Uiso 1 1 calc R U . . .
C26 C 0.65473(17) 1.00470(12) 0.36359(11) 0.0223(4) Uani 1 1 d . . . . .
C27 C 0.77394(18) 1.03417(14) 0.36743(13) 0.0327(5) Uani 1 1 d D . . . .
C28 C 0.7772(2) 1.12153(15) 0.37291(15) 0.0401(6) Uani 1 1 d . . . . .
H28 H 0.8565 1.1438 0.3759 0.048 Uiso 1 1 calc R U . . .
C29 C 0.6667(2) 1.17634(14) 0.37399(13) 0.0337(5) Uani 1 1 d . . . . .
H29 H 0.6710 1.2355 0.3782 0.040 Uiso 1 1 calc R U . . .
C30 C 0.55011(19) 1.14601(13) 0.36901(12) 0.0281(4) Uani 1 1 d . . . . .
H30 H 0.4750 1.1847 0.3693 0.034 Uiso 1 1 calc R U . . .
C31 C 0.54161(17) 1.05874(12) 0.36353(11) 0.0230(4) Uani 1 1 d D . . . .
C32 C 0.8947(2) 0.97243(17) 0.36716(17) 0.0550(8) Uani 1 1 d D . . . .
H32A H 0.8795 0.9286 0.3403 0.066 Uiso 0.610(7) 1 calc R U P A 1
H32B H 0.8743 0.9083 0.3738 0.066 Uiso 0.390(7) 1 calc R U P A 2
C33A C 0.9322(4) 0.9142(3) 0.4562(2) 0.0413(12) Uani 0.610(7) 1 d D U P A 1
H33A H 0.8617 0.8791 0.4809 0.062 Uiso 0.610(7) 1 calc R U P A 1
H33B H 0.9493 0.9575 0.4817 0.062 Uiso 0.610(7) 1 calc R U P A 1
H33C H 1.0079 0.8717 0.4583 0.062 Uiso 0.610(7) 1 calc R U P A 1
C34A C 1.0057(4) 1.0210(3) 0.3361(4) 0.0553(15) Uani 0.610(7) 1 d D U P A 1
H34A H 1.0786 0.9760 0.3383 0.083 Uiso 0.610(7) 1 calc R U P A 1
H34B H 1.0241 1.0600 0.3653 0.083 Uiso 0.610(7) 1 calc R U P A 1
H34C H 0.9891 1.0595 0.2838 0.083 Uiso 0.610(7) 1 calc R U P A 1
C33B C 0.9933(8) 0.9707(8) 0.4188(6) 0.086(4) Uani 0.390(7) 1 d D U P A 2
H33D H 1.0660 0.9289 0.4138 0.130 Uiso 0.390(7) 1 calc R U P A 2
H33E H 0.9611 0.9491 0.4703 0.130 Uiso 0.390(7) 1 calc R U P A 2
H33F H 1.0198 1.0330 0.4074 0.130 Uiso 0.390(7) 1 calc R U P A 2
C34B C 0.9545(9) 1.0202(6) 0.2836(5) 0.091(4) Uani 0.390(7) 1 d D U P A 2
H34D H 0.8927 1.0232 0.2452 0.137 Uiso 0.390(7) 1 calc R U P A 2
H34E H 1.0319 0.9833 0.2776 0.137 Uiso 0.390(7) 1 calc R U P A 2
H34F H 0.9745 1.0827 0.2782 0.137 Uiso 0.390(7) 1 calc R U P A 2
C35 C 0.41322(17) 1.02572(13) 0.35822(12) 0.0287(4) Uani 1 1 d D . . . .
H35 H 0.4266 0.9687 0.3441 0.034 Uiso 1 1 calc R U . . .
C36 C 0.3463(2) 1.0020(3) 0.43333(15) 0.0681(10) Uani 1 1 d D . . . .
H36A H 0.4008 0.9567 0.4718 0.102 Uiso 1 1 calc R U . . .
H36B H 0.2669 0.9761 0.4300 0.102 Uiso 1 1 calc R U . . .
H36C H 0.3281 1.0580 0.4467 0.102 Uiso 1 1 calc R U . . .
C37 C 0.3296(2) 1.09791(19) 0.29864(15) 0.0514(7) Uani 1 1 d D . . . .
H37A H 0.3068 1.1514 0.3147 0.077 Uiso 1 1 calc R U . . .
H37B H 0.2525 1.0714 0.2919 0.077 Uiso 1 1 calc R U . . .
H37C H 0.3758 1.1173 0.2511 0.077 Uiso 1 1 calc R U . . .
C38 C 0.29629(17) 0.77320(12) 0.26074(10) 0.0211(4) Uani 1 1 d . . . . .
C39 C 0.18210(18) 0.74146(13) 0.24913(11) 0.0259(4) Uani 1 1 d . . . . .
H39 H 0.1724 0.7241 0.2061 0.031 Uiso 1 1 calc R U . . .
C40 C 0.08269(19) 0.73501(14) 0.29977(13) 0.0323(5) Uani 1 1 d . . . . .
H40 H 0.0056 0.7138 0.2909 0.039 Uiso 1 1 calc R U . . .
C41 C 0.0955(2) 0.75930(15) 0.36289(13) 0.0347(5) Uani 1 1 d . . . . .
H41 H 0.0277 0.7542 0.3976 0.042 Uiso 1 1 calc R U . . .
C42 C 0.2079(2) 0.79122(14) 0.37532(12) 0.0313(4) Uani 1 1 d . . . . .
H42 H 0.2170 0.8083 0.4185 0.038 Uiso 1 1 calc R U . . .
C43 C 0.30675(18) 0.79817(12) 0.32472(11) 0.0252(4) Uani 1 1 d . . . . .
H43 H 0.3831 0.8203 0.3336 0.030 Uiso 1 1 calc R U . . .
C44 C 0.45353(18) 0.89808(12) 0.15529(10) 0.0228(4) Uani 1 1 d . . . . .
C45 C 0.3625(2) 0.96693(14) 0.15881(13) 0.0359(5) Uani 1 1 d . . . . .
H45 H 0.2898 0.9513 0.1893 0.043 Uiso 1 1 calc R U . . .
C46 C 0.3767(3) 1.05931(15) 0.11783(14) 0.0449(6) Uani 1 1 d . . . . .
H46 H 0.3132 1.1060 0.1201 0.054 Uiso 1 1 calc R U . . .
C47 C 0.4825(2) 1.08284(14) 0.07426(13) 0.0405(6) Uani 1 1 d . . . . .
H47 H 0.4923 1.1457 0.0466 0.049 Uiso 1 1 calc R U . . .
C48 C 0.5738(2) 1.01508(15) 0.07086(12) 0.0372(5) Uani 1 1 d . . . . .
H48 H 0.6471 1.0312 0.0410 0.045 Uiso 1 1 calc R U . . .
C49 C 0.5597(2) 0.92305(13) 0.11084(11) 0.0297(4) Uani 1 1 d . . . . .
H49 H 0.6232 0.8767 0.1078 0.036 Uiso 1 1 calc R U . . .
C50 C 0.37798(17) 0.74730(12) 0.12239(10) 0.0218(4) Uani 1 1 d . . . . .
C51 C 0.43178(19) 0.67139(14) 0.10536(11) 0.0272(4) Uani 1 1 d . . . . .
H51 H 0.5026 0.6353 0.1335 0.033 Uiso 1 1 calc R U . . .
C52 C 0.3838(2) 0.64711(15) 0.04763(12) 0.0335(5) Uani 1 1 d . . . . .
H52 H 0.4222 0.5953 0.0363 0.040 Uiso 1 1 calc R U . . .
C53 C 0.2803(2) 0.69859(16) 0.00705(11) 0.0351(5) Uani 1 1 d . . . . .
H53 H 0.2455 0.6810 -0.0312 0.042 Uiso 1 1 calc R U . . .
C54 C 0.2272(2) 0.77577(15) 0.02208(12) 0.0351(5) Uani 1 1 d . . . . .
H54 H 0.1572 0.8120 -0.0067 0.042 Uiso 1 1 calc R U . . .
C55 C 0.27575(19) 0.80055(14) 0.07896(11) 0.0285(4) Uani 1 1 d . . . . .
H55 H 0.2393 0.8541 0.0885 0.034 Uiso 1 1 calc R U . . .
C56 C 0.74417(17) 0.73546(12) 0.20546(10) 0.0224(4) Uani 1 1 d . . . . .
Br1 Br 0.28060(2) 0.31121(2) 0.37746(2) 0.02556(6) Uani 0.65 1 d . . P . .
Cl1 Cl 0.28060(2) 0.31121(2) 0.37746(2) 0.02556(6) Uani 0.35 1 d . . P . .
N6 N -0.0785(3) 0.2995(3) 0.1610(2) 0.1028(11) Uani 1 1 d . . . . .
C57 C 0.0225(3) 0.3072(2) 0.17309(17) 0.0562(7) Uani 1 1 d . . . . .
C58 C 0.1502(3) 0.3190(2) 0.18903(16) 0.0580(7) Uani 1 1 d . . . . .
H58A H 0.1690 0.3823 0.1613 0.087 Uiso 1 1 calc R U . . .
H58B H 0.2092 0.2757 0.1737 0.087 Uiso 1 1 calc R U . . .
H58C H 0.1594 0.3070 0.2429 0.087 Uiso 1 1 calc R U . . .
N7 N 0.4654(3) 0.3096(3) 0.13493(19) 0.0868(10) Uani 1 1 d . . . . .
C59 C 0.5495(3) 0.2547(3) 0.15446(17) 0.0585(8) Uani 1 1 d . . . . .
C60 C 0.6554(3) 0.1864(2) 0.17802(16) 0.0663(9) Uani 1 1 d . . . . .
H60A H 0.6654 0.1507 0.1438 0.099 Uiso 1 1 calc R U . . .
H60B H 0.6406 0.1450 0.2290 0.099 Uiso 1 1 calc R U . . .
H60C H 0.7325 0.2169 0.1773 0.099 Uiso 1 1 calc R U . . .

loop_
_atom_site_aniso_label
_atom_site_aniso_U_11
_atom_site_aniso_U_22
_atom_site_aniso_U_33
_atom_site_aniso_U_23
_atom_site_aniso_U_13
_atom_site_aniso_U_12
Ru1 0.01570(7) 0.01284(6) 0.01762(7) -0.00653(5) 0.00087(5) -0.00412(5)
P1 0.0203(2) 0.0152(2) 0.0194(2) -0.00537(17) -0.00168(17) -0.00390(16)
O1 0.0324(8) 0.0327(8) 0.0398(9) -0.0126(7) 0.0152(7) -0.0157(6)
N1 0.0170(7) 0.0137(6) 0.0197(7) -0.0048(5) 0.0006(6) -0.0004(5)
N2 0.0162(7) 0.0158(7) 0.0257(8) -0.0099(6) 0.0015(6) -0.0043(5)
N3 0.0176(7) 0.0170(7) 0.0254(8) -0.0111(6) 0.0032(6) -0.0055(5)
N4 0.0252(8) 0.0164(7) 0.0213(8) -0.0084(6) -0.0033(6) -0.0026(6)
N5 0.0216(8) 0.0175(7) 0.0277(8) -0.0130(6) -0.0013(6) -0.0033(6)
C1 0.0172(8) 0.0137(8) 0.0220(9) -0.0036(6) 0.0002(7) -0.0001(6)
C2 0.0181(9) 0.0206(9) 0.0289(10) -0.0036(7) 0.0040(7) -0.0021(7)
C3 0.0291(10) 0.0249(9) 0.0267(10) -0.0045(8) 0.0102(8) 0.0013(8)
C4 0.0345(11) 0.0206(9) 0.0196(9) -0.0060(7) 0.0031(8) 0.0022(7)
C5 0.0267(9) 0.0124(8) 0.0191(8) -0.0037(6) -0.0016(7) 0.0010(6)
C6 0.0146(8) 0.0173(8) 0.0264(9) -0.0079(7) 0.0015(7) -0.0042(6)
C7 0.0226(9) 0.0180(8) 0.0373(11) -0.0139(8) 0.0022(8) -0.0069(7)
C8 0.0250(10) 0.0194(9) 0.0407(11) -0.0180(8) 0.0045(8) -0.0060(7)
C9 0.0168(8) 0.0174(8) 0.0181(8) -0.0067(6) 0.0000(6) -0.0037(6)
C10 0.0175(8) 0.0180(8) 0.0290(9) -0.0128(7) 0.0057(7) -0.0050(6)
C11 0.0252(9) 0.0221(9) 0.0276(10) -0.0117(7) 0.0056(8) -0.0037(7)
C12 0.0298(10) 0.0306(10) 0.0293(10) -0.0115(8) 0.0110(8) -0.0088(8)
C13 0.0217(10) 0.0459(13) 0.0397(12) -0.0171(10) 0.0124(9) -0.0138(9)
C14 0.0189(9) 0.0450(12) 0.0340(11) -0.0154(9) 0.0027(8) -0.0087(8)
C15 0.0190(9) 0.0240(9) 0.0290(10) -0.0127(8) 0.0053(7) -0.0060(7)
C16 0.0295(11) 0.0422(12) 0.0277(11) -0.0101(9) 0.0030(8) -0.0022(9)
C17 0.091(2) 0.0463(15) 0.0570(17) -0.0243(13) -0.0311(16) -0.0047(15)
C18 0.088(2) 0.0385(14) 0.0383(14) -0.0137(11) -0.0182(14) 0.0068(13)
C19 0.0164(9) 0.0337(10) 0.0270(10) -0.0103(8) 0.0038(7) -0.0062(7)
C20 0.0363(12) 0.0321(11) 0.0397(12) -0.0058(9) 0.0023(10) -0.0109(9)
C21 0.0279(11) 0.0474(13) 0.0314(11) -0.0141(10) 0.0007(9) -0.0084(9)
C22 0.0324(10) 0.0174(8) 0.0200(9) -0.0057(7) -0.0048(7) -0.0027(7)
C23 0.0167(8) 0.0186(8) 0.0209(8) -0.0087(7) -0.0003(6) -0.0029(6)
C24 0.0196(8) 0.0188(8) 0.0224(9) -0.0098(7) 0.0006(7) -0.0044(6)
C25 0.0257(9) 0.0215(9) 0.0248(9) -0.0125(7) -0.0033(7) -0.0031(7)
C26 0.0233(9) 0.0183(8) 0.0305(10) -0.0141(7) 0.0005(7) -0.0053(7)
C27 0.0214(10) 0.0282(10) 0.0580(14) -0.0266(10) 0.0007(9) -0.0040(8)
C28 0.0242(10) 0.0332(11) 0.0750(17) -0.0323(12) 0.0017(10) -0.0099(9)
C29 0.0328(11) 0.0218(9) 0.0545(14) -0.0223(9) 0.0008(10) -0.0065(8)
C30 0.0259(10) 0.0207(9) 0.0410(12) -0.0152(8) 0.0018(8) -0.0007(7)
C31 0.0219(9) 0.0212(9) 0.0289(10) -0.0116(7) 0.0007(7) -0.0050(7)
C32 0.0207(11) 0.0473(14) 0.118(3) -0.0556(16) -0.0007(13) -0.0016(10)
C33A 0.0266(19) 0.050(2) 0.057(3) -0.034(2) -0.0161(17) 0.0122(17)
C34A 0.024(2) 0.048(2) 0.097(4) -0.029(3) 0.011(2) -0.0071(17)
C33B 0.060(5) 0.094(6) 0.129(8) -0.073(6) -0.027(5) 0.013(5)
C34B 0.057(5) 0.064(5) 0.150(8) -0.038(5) 0.039(5) 0.000(4)
C35 0.0210(9) 0.0266(10) 0.0443(12) -0.0189(9) 0.0002(8) -0.0047(7)
C36 0.0369(14) 0.118(3) 0.0417(15) -0.0074(16) 0.0033(12) -0.0409(16)
C37 0.0390(13) 0.0632(17) 0.0493(15) -0.0102(13) -0.0157(11) -0.0179(12)
C38 0.0201(9) 0.0158(8) 0.0251(9) -0.0043(7) -0.0011(7) 0.0010(6)
C39 0.0249(10) 0.0228(9) 0.0284(10) -0.0063(8) -0.0030(8) -0.0025(7)
C40 0.0210(10) 0.0292(10) 0.0434(12) -0.0077(9) 0.0006(9) -0.0031(8)
C41 0.0267(11) 0.0338(11) 0.0410(12) -0.0113(9) 0.0086(9) 0.0023(8)
C42 0.0313(11) 0.0299(10) 0.0355(11) -0.0165(9) 0.0024(9) 0.0041(8)
C43 0.0236(9) 0.0209(9) 0.0322(10) -0.0110(8) -0.0021(8) 0.0014(7)
C44 0.0301(10) 0.0166(8) 0.0215(9) -0.0042(7) -0.0064(7) -0.0064(7)
C45 0.0398(12) 0.0207(10) 0.0430(13) -0.0056(9) 0.0016(10) -0.0018(8)
C46 0.0607(16) 0.0192(10) 0.0503(15) -0.0069(10) -0.0021(12) 0.0013(10)
C47 0.0636(16) 0.0203(10) 0.0343(12) -0.0014(9) -0.0099(11) -0.0140(10)
C48 0.0453(13) 0.0310(11) 0.0303(11) -0.0003(9) -0.0015(9) -0.0162(10)
C49 0.0350(11) 0.0241(10) 0.0259(10) -0.0018(8) -0.0017(8) -0.0064(8)
C50 0.0235(9) 0.0230(9) 0.0192(9) -0.0054(7) 0.0001(7) -0.0092(7)
C51 0.0297(10) 0.0295(10) 0.0236(10) -0.0101(8) -0.0002(8) -0.0045(8)
C52 0.0431(12) 0.0360(11) 0.0276(11) -0.0175(9) 0.0027(9) -0.0099(9)
C53 0.0426(12) 0.0446(12) 0.0212(10) -0.0103(9) -0.0016(9) -0.0212(10)
C54 0.0365(12) 0.0390(12) 0.0255(10) -0.0028(9) -0.0105(9) -0.0095(9)
C55 0.0314(10) 0.0265(10) 0.0252(10) -0.0044(8) -0.0056(8) -0.0040(8)
C56 0.0258(9) 0.0187(8) 0.0256(9) -0.0103(7) 0.0009(7) -0.0060(7)
Br1 0.02727(12) 0.02582(12) 0.02562(12) -0.01200(9) -0.00259(9) 0.00098(9)
Cl1 0.02727(12) 0.02582(12) 0.02562(12) -0.01200(9) -0.00259(9) 0.00098(9)
N6 0.071(2) 0.113(3) 0.123(3) -0.035(2) -0.009(2) -0.017(2)
C57 0.0534(17) 0.0551(17) 0.0563(17) -0.0146(13) -0.0023(14) -0.0009(13)
C58 0.0622(18) 0.0645(18) 0.0491(16) -0.0240(14) -0.0124(14) 0.0076(14)
N7 0.082(2) 0.117(3) 0.080(2) -0.057(2) 0.0114(18) -0.017(2)
C59 0.066(2) 0.078(2) 0.0444(16) -0.0323(15) 0.0159(15) -0.0337(17)
C60 0.086(2) 0.076(2) 0.0396(15) -0.0164(14) 0.0075(15) -0.0322(19)

loop_
_atom_type_symbol
_atom_type_description
_atom_type_scat_dispersion_real
_atom_type_scat_dispersion_imag
_atom_type_scat_source
C C 0.0033 0.0016 'International Tables Vol C Tables 4.2.6.8 and 6.1.1.4'
H H 0.0000 0.0000 'International Tables Vol C Tables 4.2.6.8 and 6.1.1.4'
Br Br -0.2901 2.4595 'International Tables Vol C Tables 4.2.6.8 and 6.1.1.4'
Cl Cl 0.1484 0.1585 'International Tables Vol C Tables 4.2.6.8 and 6.1.1.4'
N N 0.0061 0.0033 'International Tables Vol C Tables 4.2.6.8 and 6.1.1.4'
O O 0.0106 0.0060 'International Tables Vol C Tables 4.2.6.8 and 6.1.1.4'
P P 0.1023 0.0942 'International Tables Vol C Tables 4.2.6.8 and 6.1.1.4'
Ru Ru -1.2594 0.8363 'International Tables Vol C Tables 4.2.6.8 and 6.1.1.4'

loop_
_geom_angle_atom_site_label_1
_geom_angle_atom_site_label_2
_geom_angle_atom_site_label_3
_geom_angle
C56 Ru1 C9 97.23(7)
C56 Ru1 C23 89.44(7)
C9 Ru1 C23 167.37(7)
C56 Ru1 N1 170.01(7)
C9 Ru1 N1 83.70(6)
C23 Ru1 N1 87.89(6)
C56 Ru1 P1 97.75(6)
C9 Ru1 P1 100.45(5)
C23 Ru1 P1 89.19(5)
N1 Ru1 P1 91.84(4)
C56 Ru1 H1 83.1(8)
C9 Ru1 H1 85.2(8)
C23 Ru1 H1 85.0(8)
N1 Ru1 H1 87.0(8)
P1 Ru1 H1 174.1(8)
C44 P1 C38 102.96(8)
C44 P1 C50 98.71(8)
C38 P1 C50 102.43(8)
C44 P1 Ru1 115.46(6)
C38 P1 Ru1 112.88(6)
C50 P1 Ru1 121.78(6)
C1 N1 C5 117.43(15)
C1 N1 Ru1 122.15(12)
C5 N1 Ru1 120.04(11)
C9 N2 C7 112.27(14)
C9 N2 C6 123.23(14)
C7 N2 C6 124.19(14)
C9 N3 C8 111.29(14)
C9 N3 C10 126.30(14)
C8 N3 C10 122.21(14)
C25 N4 C23 112.61(15)
C25 N4 C22 124.09(15)
C23 N4 C22 123.30(14)
C25 N5 C24 108.56(14)
C25 N5 C26 123.80(15)
C24 N5 C26 127.63(15)
N1 C1 C2 122.06(17)
N1 C1 C6 118.97(15)
C2 C1 C6 118.96(16)
C3 C2 C1 119.56(17)
C3 C2 H2 120.2
C1 C2 H2 120.2
C4 C3 C2 118.63(18)
C4 C3 H3 120.7
C2 C3 H3 120.7
C3 C4 C5 119.24(18)
C3 C4 H4 120.4
C5 C4 H4 120.4
N1 C5 C4 122.59(17)
N1 C5 C22 117.43(16)
C4 C5 C22 119.92(16)
N2 C6 C1 113.41(14)
N2 C6 H6A 108.9
C1 C6 H6A 108.9
N2 C6 H6B 108.9
C1 C6 H6B 108.9
H6A C6 H6B 107.7
C8 C7 N2 106.11(15)
C8 C7 H7 126.9
N2 C7 H7 126.9
C7 C8 N3 107.08(16)
C7 C8 H8 126.5
N3 C8 H8 126.5
N2 C9 N3 103.23(14)
N2 C9 Ru1 122.46(12)
N3 C9 Ru1 133.95(12)
C11 C10 C15 123.16(16)
C11 C10 N3 119.04(16)
C15 C10 N3 117.75(16)
C10 C11 C12 117.06(18)
C10 C11 C16 122.70(17)
C12 C11 C16 120.21(18)
C13 C12 C11 121.12(19)
C13 C12 H12 119.4
C11 C12 H12 119.4
C12 C13 C14 120.48(18)
C12 C13 H13 119.8
C14 C13 H13 119.8
C13 C14 C15 121.01(19)
C13 C14 H14 119.5
C15 C14 H14 119.5
C14 C15 C10 117.16(17)
C14 C15 C19 120.81(17)
C10 C15 C19 121.95(16)
C18 C16 C11 113.40(19)
C18 C16 C17 109.3(2)
C11 C16 C17 110.61(18)
C18 C16 H16 107.8
C11 C16 H16 107.8
C17 C16 H16 107.8
C16 C17 H17A 109.5
C16 C17 H17B 109.5
H17A C17 H17B 109.5
C16 C17 H17C 109.5
H17A C17 H17C 109.5
H17B C17 H17C 109.5
C16 C18 H18A 109.5
C16 C18 H18B 109.5
H18A C18 H18B 109.5
C16 C18 H18C 109.5
H18A C18 H18C 109.5
H18B C18 H18C 109.5
C15 C19 C21 112.86(15)
C15 C19 C20 110.79(16)
C21 C19 C20 109.35(17)
C15 C19 H19 107.9
C21 C19 H19 107.9
C20 C19 H19 107.9
C19 C20 H20A 109.5
C19 C20 H20B 109.5
H20A C20 H20B 109.5
C19 C20 H20C 109.5
H20A C20 H20C 109.5
H20B C20 H20C 109.5
C19 C21 H21A 109.5
C19 C21 H21B 109.5
H21A C21 H21B 109.5
C19 C21 H21C 109.5
H21A C21 H21C 109.5
H21B C21 H21C 109.5
N4 C22 C5 111.07(14)
N4 C22 H22A 109.4
C5 C22 H22A 109.4
N4 C22 H22B 109.4
C5 C22 H22B 109.4
H22A C22 H22B 108.0
C24 C23 N4 102.36(14)
C24 C23 Ru1 140.35(14)
N4 C23 Ru1 117.29(11)
C23 C24 N5 109.35(15)
C23 C24 H24 125.3
N5 C24 H24 125.3
N5 C25 N4 107.11(16)
N5 C25 H25 126.4
N4 C25 H25 126.4
C31 C26 C27 123.34(16)
C31 C26 N5 118.56(15)
C27 C26 N5 118.08(16)
C28 C27 C26 117.09(18)
C28 C27 C32 121.67(18)
C26 C27 C32 121.24(17)
C29 C28 C27 121.00(18)
C29 C28 H28 119.5
C27 C28 H28 119.5
C30 C29 C28 120.72(18)
C30 C29 H29 119.6
C28 C29 H29 119.6
C29 C30 C31 120.55(18)
C29 C30 H30 119.7
C31 C30 H30 119.7
C26 C31 C30 117.29(16)
C26 C31 C35 122.38(16)
C30 C31 C35 120.32(17)
C33B C32 C27 116.6(4)
C34A C32 C27 115.1(2)
C33B C32 C34B 104.7(5)
C27 C32 C34B 103.7(3)
C34A C32 C33A 104.7(3)
C27 C32 C33A 107.0(2)
C34A C32 H32A 109.9
C27 C32 H32A 109.9
C33A C32 H32A 109.9
C33B C32 H32B 110.5
C27 C32 H32B 110.5
C34B C32 H32B 110.5
C32 C33A H33A 109.5
C32 C33A H33B 109.5
H33A C33A H33B 109.5
C32 C33A H33C 109.5
H33A C33A H33C 109.5
H33B C33A H33C 109.5
C32 C34A H34A 109.5
C32 C34A H34B 109.5
H34A C34A H34B 109.5
C32 C34A H34C 109.5
H34A C34A H34C 109.5
H34B C34A H34C 109.5
C32 C33B H33D 109.5
C32 C33B H33E 109.5
H33D C33B H33E 109.5
C32 C33B H33F 109.5
H33D C33B H33F 109.5
H33E C33B H33F 109.5
C32 C34B H34D 109.5
C32 C34B H34E 109.5
H34D C34B H34E 109.5
C32 C34B H34F 109.5
H34D C34B H34F 109.5
H34E C34B H34F 109.5
C36 C35 C31 110.50(17)
C36 C35 C37 109.4(2)
C31 C35 C37 111.65(17)
C36 C35 H35 108.4
C31 C35 H35 108.4
C37 C35 H35 108.4
C35 C36 H36A 109.5
C35 C36 H36B 109.5
H36A C36 H36B 109.5
C35 C36 H36C 109.5
H36A C36 H36C 109.5
H36B C36 H36C 109.5
C35 C37 H37A 109.5
C35 C37 H37B 109.5
H37A C37 H37B 109.5
C35 C37 H37C 109.5
H37A C37 H37C 109.5
H37B C37 H37C 109.5
C43 C38 C39 117.81(17)
C43 C38 P1 117.65(14)
C39 C38 P1 124.29(15)
C40 C39 C38 120.84(19)
C40 C39 H39 119.6
C38 C39 H39 119.6
C41 C40 C39 120.36(19)
C41 C40 H40 119.8
C39 C40 H40 119.8
C40 C41 C42 119.7(2)
C40 C41 H41 120.2
C42 C41 H41 120.2
C43 C42 C41 120.0(2)
C43 C42 H42 120.0
C41 C42 H42 120.0
C42 C43 C38 121.27(18)
C42 C43 H43 119.4
C38 C43 H43 119.4
C45 C44 C49 118.50(17)
C45 C44 P1 123.80(15)
C49 C44 P1 117.62(15)
C44 C45 C46 120.5(2)
C44 C45 H45 119.7
C46 C45 H45 119.7
C47 C46 C45 120.2(2)
C47 C46 H46 119.9
C45 C46 H46 119.9
C48 C47 C46 119.69(19)
C48 C47 H47 120.2
C46 C47 H47 120.2
C47 C48 C49 120.4(2)
C47 C48 H48 119.8
C49 C48 H48 119.8
C48 C49 C44 120.7(2)
C48 C49 H49 119.7
C44 C49 H49 119.7
C51 C50 C55 118.34(17)
C51 C50 P1 119.93(14)
C55 C50 P1 121.70(15)
C50 C51 C52 121.09(19)
C50 C51 H51 119.5
C52 C51 H51 119.5
C53 C52 C51 119.8(2)
C53 C52 H52 120.1
C51 C52 H52 120.1
C52 C53 C54 119.95(19)
C52 C53 H53 120.0
C54 C53 H53 120.0
C53 C54 C55 120.3(2)
C53 C54 H54 119.8
C55 C54 H54 119.8
C54 C55 C50 120.5(2)
C54 C55 H55 119.8
C50 C55 H55 119.8
O1 C56 Ru1 174.24(17)
N6 C57 C58 178.6(4)
C57 C58 H58A 109.5
C57 C58 H58B 109.5
H58A C58 H58B 109.5
C57 C58 H58C 109.5
H58A C58 H58C 109.5
H58B C58 H58C 109.5
N7 C59 C60 179.3(4)
C59 C60 H60A 109.5
C59 C60 H60B 109.5
H60A C60 H60B 109.5
C59 C60 H60C 109.5
H60A C60 H60C 109.5
H60B C60 H60C 109.5

loop_
_geom_bond_atom_site_label_1
_geom_bond_atom_site_label_2
_geom_bond_distance
Ru1 C56 1.8283(18)
Ru1 C9 2.0672(16)
Ru1 C23 2.1124(17)
Ru1 N1 2.2034(14)
Ru1 P1 2.4353(5)
Ru1 H1 1.60(2)
P1 C44 1.8433(18)
P1 C38 1.8439(19)
P1 C50 1.8444(18)
O1 C56 1.158(2)
N1 C1 1.354(2)
N1 C5 1.354(2)
N2 C9 1.362(2)
N2 C7 1.390(2)
N2 C6 1.456(2)
N3 C9 1.364(2)
N3 C8 1.396(2)
N3 C10 1.448(2)
N4 C25 1.337(2)
N4 C23 1.401(2)
N4 C22 1.454(2)
N5 C25 1.325(2)
N5 C24 1.400(2)
N5 C26 1.447(2)
C1 C2 1.389(2)
C1 C6 1.502(2)
C2 C3 1.382(3)
C2 H2 0.9500
C3 C4 1.379(3)
C3 H3 0.9500
C4 C5 1.385(3)
C4 H4 0.9500
C5 C22 1.500(2)
C6 H6A 0.9900
C6 H6B 0.9900
C7 C8 1.341(3)
C7 H7 0.9500
C8 H8 0.9500
C10 C11 1.399(3)
C10 C15 1.400(3)
C11 C12 1.399(3)
C11 C16 1.518(3)
C12 C13 1.378(3)
C12 H12 0.9500
C13 C14 1.384(3)
C13 H13 0.9500
C14 C15 1.395(3)
C14 H14 0.9500
C15 C19 1.521(2)
C16 C18 1.517(3)
C16 C17 1.532(3)
C16 H16 1.0000
C17 H17A 0.9800
C17 H17B 0.9800
C17 H17C 0.9800
C18 H18A 0.9800
C18 H18B 0.9800
C18 H18C 0.9800
C19 C21 1.530(3)
C19 C20 1.534(3)
C19 H19 1.0000
C20 H20A 0.9800
C20 H20B 0.9800
C20 H20C 0.9800
C21 H21A 0.9800
C21 H21B 0.9800
C21 H21C 0.9800
C22 H22A 0.9900
C22 H22B 0.9900
C23 C24 1.377(2)
C24 H24 0.9500
C25 H25 0.9500
C26 C31 1.394(3)
C26 C27 1.397(3)
C27 C28 1.392(3)
C27 C32 1.523(3)
C28 C29 1.382(3)
C28 H28 0.9500
C29 C30 1.381(3)
C29 H29 0.9500
C30 C31 1.399(2)
C30 H30 0.9500
C31 C35 1.518(2)
C32 C33B 1.446(5)
C32 C34A 1.459(4)
C32 C34B 1.641(6)
C32 C33A 1.661(4)
C32 H32A 1.0000
C32 H32B 1.0000
C33A H33A 0.9800
C33A H33B 0.9800
C33A H33C 0.9800
C34A H34A 0.9800
C34A H34B 0.9800
C34A H34C 0.9800
C33B H33D 0.9800
C33B H33E 0.9800
C33B H33F 0.9800
C34B H34D 0.9800
C34B H34E 0.9800
C34B H34F 0.9800
C35 C36 1.516(3)
C35 C37 1.526(3)
C35 H35 1.0000
C36 H36A 0.9800
C36 H36B 0.9800
C36 H36C 0.9800
C37 H37A 0.9800
C37 H37B 0.9800
C37 H37C 0.9800
C38 C43 1.399(3)
C38 C39 1.400(3)
C39 C40 1.391(3)
C39 H39 0.9500
C40 C41 1.381(3)
C40 H40 0.9500
C41 C42 1.389(3)
C41 H41 0.9500
C42 C43 1.385(3)
C42 H42 0.9500
C43 H43 0.9500
C44 C45 1.383(3)
C44 C49 1.390(3)
C45 C46 1.398(3)
C45 H45 0.9500
C46 C47 1.376(4)
C46 H46 0.9500
C47 C48 1.373(3)
C47 H47 0.9500
C48 C49 1.389(3)
C48 H48 0.9500
C49 H49 0.9500
C50 C51 1.386(3)
C50 C55 1.399(3)
C51 C52 1.393(3)
C51 H51 0.9500
C52 C53 1.378(3)
C52 H52 0.9500
C53 C54 1.382(3)
C53 H53 0.9500
C54 C55 1.385(3)
C54 H54 0.9500
C55 H55 0.9500
N6 C57 1.129(4)
C57 C58 1.438(4)
C58 H58A 0.9800
C58 H58B 0.9800
C58 H58C 0.9800
N7 C59 1.147(4)
C59 C60 1.435(5)
C60 H60A 0.9800
C60 H60B 0.9800
C60 H60C 0.9800

loop_
_geom_torsion_atom_site_label_1
_geom_torsion_atom_site_label_2
_geom_torsion_atom_site_label_3
_geom_torsion_atom_site_label_4
_geom_torsion
C5 N1 C1 C2 6.3(2)
Ru1 N1 C1 C2 -166.66(13)
C5 N1 C1 C6 -173.07(15)
Ru1 N1 C1 C6 14.0(2)
N1 C1 C2 C3 -0.5(3)
C6 C1 C2 C3 178.88(16)
C1 C2 C3 C4 -4.2(3)
C2 C3 C4 C5 2.9(3)
C1 N1 C5 C4 -7.7(2)
Ru1 N1 C5 C4 165.45(13)
C1 N1 C5 C22 169.65(15)
Ru1 N1 C5 C22 -17.2(2)
C3 C4 C5 N1 3.2(3)
C3 C4 C5 C22 -174.11(17)
C9 N2 C6 C1 -58.7(2)
C7 N2 C6 C1 128.11(18)
N1 C1 C6 N2 41.9(2)
C2 C1 C6 N2 -137.46(16)
C9 N2 C7 C8 0.8(2)
C6 N2 C7 C8 174.63(17)
N2 C7 C8 N3 -0.1(2)
C9 N3 C8 C7 -0.7(2)
C10 N3 C8 C7 174.44(17)
C7 N2 C9 N3 -1.20(19)
C6 N2 C9 N3 -175.07(15)
C7 N2 C9 Ru1 -175.23(13)
C6 N2 C9 Ru1 10.9(2)
C8 N3 C9 N2 1.13(19)
C10 N3 C9 N2 -173.75(16)
C8 N3 C9 Ru1 174.14(14)
C10 N3 C9 Ru1 -0.7(3)
C9 N3 C10 C11 -98.0(2)
C8 N3 C10 C11 87.6(2)
C9 N3 C10 C15 84.6(2)
C8 N3 C10 C15 -89.8(2)
C15 C10 C11 C12 -1.8(3)
N3 C10 C11 C12 -178.99(16)
C15 C10 C11 C16 176.13(17)
N3 C10 C11 C16 -1.1(3)
C10 C11 C12 C13 0.8(3)
C16 C11 C12 C13 -177.14(19)
C11 C12 C13 C14 0.6(3)
C12 C13 C14 C15 -1.1(3)
C13 C14 C15 C10 0.2(3)
C13 C14 C15 C19 177.01(19)
C11 C10 C15 C14 1.3(3)
N3 C10 C15 C14 178.51(16)
C11 C10 C15 C19 -175.48(17)
N3 C10 C15 C19 1.8(3)
C10 C11 C16 C18 128.7(2)
C12 C11 C16 C18 -53.4(3)
C10 C11 C16 C17 -108.0(2)
C12 C11 C16 C17 69.8(3)
C14 C15 C19 C21 36.7(3)
C10 C15 C19 C21 -146.67(18)
C14 C15 C19 C20 -86.3(2)
C10 C15 C19 C20 90.3(2)
C25 N4 C22 C5 120.29(19)
C23 N4 C22 C5 -59.3(2)
N1 C5 C22 N4 67.9(2)
C4 C5 C22 N4 -114.74(18)
C25 N4 C23 C24 0.8(2)
C22 N4 C23 C24 -179.54(16)
C25 N4 C23 Ru1 -179.39(12)
C22 N4 C23 Ru1 0.2(2)
N4 C23 C24 N5 -0.65(18)
Ru1 C23 C24 N5 179.68(15)
C25 N5 C24 C23 0.3(2)
C26 N5 C24 C23 -178.92(16)
C24 N5 C25 N4 0.3(2)
C26 N5 C25 N4 179.49(16)
C23 N4 C25 N5 -0.7(2)
C22 N4 C25 N5 179.68(16)
C25 N5 C26 C31 -91.5(2)
C24 N5 C26 C31 87.6(2)
C25 N5 C26 C27 87.0(2)
C24 N5 C26 C27 -93.9(2)
C31 C26 C27 C28 1.3(3)
N5 C26 C27 C28 -177.2(2)
C31 C26 C27 C32 -179.9(2)
N5 C26 C27 C32 1.7(3)
C26 C27 C28 C29 -0.4(4)
C32 C27 C28 C29 -179.2(2)
C27 C28 C29 C30 -0.5(4)
C28 C29 C30 C31 0.6(4)
C27 C26 C31 C30 -1.2(3)
N5 C26 C31 C30 177.24(17)
C27 C26 C31 C35 179.1(2)
N5 C26 C31 C35 -2.4(3)
C29 C30 C31 C26 0.2(3)
C29 C30 C31 C35 179.9(2)
C28 C27 C32 C33B 40.9(7)
C26 C27 C32 C33B -137.9(6)
C28 C27 C32 C34A -29.3(4)
C26 C27 C32 C34A 151.9(3)
C28 C27 C32 C34B -73.6(5)
C26 C27 C32 C34B 107.7(5)
C28 C27 C32 C33A 86.6(3)
C26 C27 C32 C33A -92.2(3)
C26 C31 C35 C36 106.7(2)
C30 C31 C35 C36 -73.0(3)
C26 C31 C35 C37 -131.3(2)
C30 C31 C35 C37 49.1(3)
C44 P1 C38 C43 -73.20(15)
C50 P1 C38 C43 -175.32(14)
Ru1 P1 C38 C43 51.97(15)
C44 P1 C38 C39 112.80(16)
C50 P1 C38 C39 10.68(17)
Ru1 P1 C38 C39 -122.03(14)
C43 C38 C39 C40 -0.1(3)
P1 C38 C39 C40 173.93(15)
C38 C39 C40 C41 -0.5(3)
C39 C40 C41 C42 0.7(3)
C40 C41 C42 C43 -0.3(3)
C41 C42 C43 C38 -0.2(3)
C39 C38 C43 C42 0.4(3)
P1 C38 C43 C42 -173.97(15)
C38 P1 C44 C45 -8.50(19)
C50 P1 C44 C45 96.50(18)
Ru1 P1 C44 C45 -131.96(16)
C38 P1 C44 C49 174.83(15)
C50 P1 C44 C49 -80.17(16)
Ru1 P1 C44 C49 51.36(16)
C49 C44 C45 C46 0.7(3)
P1 C44 C45 C46 -175.94(18)
C44 C45 C46 C47 -0.9(4)
C45 C46 C47 C48 0.3(4)
C46 C47 C48 C49 0.3(3)
C47 C48 C49 C44 -0.5(3)
C45 C44 C49 C48 0.0(3)
P1 C44 C49 C48 176.81(16)
C44 P1 C50 C51 132.12(16)
C38 P1 C50 C51 -122.45(15)
Ru1 P1 C50 C51 4.77(18)
C44 P1 C50 C55 -49.58(17)
C38 P1 C50 C55 55.85(17)
Ru1 P1 C50 C55 -176.93(13)
C55 C50 C51 C52 -1.5(3)
P1 C50 C51 C52 176.87(15)
C50 C51 C52 C53 -0.7(3)
C51 C52 C53 C54 2.2(3)
C52 C53 C54 C55 -1.5(3)
C53 C54 C55 C50 -0.7(3)
C51 C50 C55 C54 2.2(3)
P1 C50 C55 C54 -176.15(15)

loop_
_platon_squeeze_void_nr
_platon_squeeze_void_average_x
_platon_squeeze_void_average_y
_platon_squeeze_void_average_z
_platon_squeeze_void_volume
_platon_squeeze_void_count_electrons
_platon_squeeze_void_content
1 -0.000 -0.000 0.000 190 35 ' '
